data_7717332
loop_
_publ_author_name
'Fener, Benjamin'
'Sch\"uler, Philipp'
'Liebing, Phil'
'G\"orls, Helmar'
'Westerhausen, Matthias'

_publ_section_title
;
 Syntheses and Structures of Dimesitylphosphinite Complexes of the Alkali
 Metals as well as Their Catalytic Activity in Hydro-phosphorylation
 Reactions
;
_journal_name_full 'Dalton Transactions'
_journal_paper_doi 10.1039/D4DT02721C
_journal_year 2024
_chemical_formula_moiety 'C40 H52 O3 P2 Rb2'
_chemical_formula_sum 'C40 H52 O3 P2 Rb2'
_chemical_formula_weight 813.69
_space_group_crystal_system monoclinic
_space_group_IT_number 15
_space_group_name_Hall '-C 2yc'
_space_group_name_H-M_alt 'C 1 2/c 1'
_atom_sites_solution_hydrogens geom
_atom_sites_solution_primary dual
_audit_creation_date 2023-04-26
_audit_creation_method
;
Olex2 1.5
(compiled 2023.02.24 svn.rf166f9f3 for OlexSys, GUI svn.r6725)
;
_audit_update_record
;
2024-10-18 deposited with the CCDC.	2024-10-23 downloaded from the CCDC.
;
_cell_angle_alpha 90
_cell_angle_beta 92.821(5)
_cell_angle_gamma 90
_cell_formula_units_Z 4
_cell_length_a 24.063(4)
_cell_length_b 11.907(2)
_cell_length_c 13.782(2)
_cell_measurement_reflns_used 7917
_cell_measurement_temperature 120
_cell_measurement_theta_max 30.862
_cell_measurement_theta_min 2.389
_cell_volume 3944.0(11)
_computing_cell_refinement 'SAINT V8.40B (Bruker, 2016)'
_computing_data_collection 'SAINT V8.40B (Bruker, 2016)'
_computing_data_reduction 'SAINT V8.40B (Bruker, 2016)'
_computing_molecular_graphics 'Diamond 4 (Brandenburg, 1997)'
_computing_publication_material 'Olex2 1.5 (Dolomanov et al., 2009)'
_computing_structure_refinement 'SHELXL 2018/3 (Sheldrick, 2018)'
_computing_structure_solution 'SHELXT 2018/2 (Sheldrick, 2018)'
_diffrn_ambient_temperature 120
_diffrn_detector 'Bruker APEX II'
_diffrn_detector_area_resol_mean 7.9
_diffrn_detector_type 'CCD area detector'
_diffrn_measured_fraction_theta_full 0.997
_diffrn_measured_fraction_theta_max 0.889
_diffrn_measurement_device 'three-circle diffractometer'
_diffrn_measurement_device_type 'Bruker-Nonius Kappa-CCD'
_diffrn_measurement_method '\w and \f scans'
_diffrn_radiation_monochromator 'mirror optics'
_diffrn_radiation_probe x-ray
_diffrn_radiation_type MoK\a
_diffrn_radiation_wavelength 0.71073
_diffrn_reflns_av_R_equivalents 0.0245
_diffrn_reflns_av_unetI/netI 0.0303
_diffrn_reflns_Laue_measured_fraction_full 0.997
_diffrn_reflns_Laue_measured_fraction_max 0.889
_diffrn_reflns_limit_h_max 34
_diffrn_reflns_limit_h_min -32
_diffrn_reflns_limit_k_max 17
_diffrn_reflns_limit_k_min -16
_diffrn_reflns_limit_l_max 19
_diffrn_reflns_limit_l_min -19
_diffrn_reflns_number 19344
_diffrn_reflns_point_group_measured_fraction_full 0.997
_diffrn_reflns_point_group_measured_fraction_max 0.889
_diffrn_reflns_theta_full 25.242
_diffrn_reflns_theta_max 31.701
_diffrn_reflns_theta_min 2.390
_diffrn_source 'microfocus sealed X-ray tube'
_diffrn_source_current 0.6
_diffrn_source_power 0.03
_diffrn_source_type 'Incoatec I\ms'
_diffrn_source_voltage 50.0
_exptl_absorpt_coefficient_mu 2.597
_exptl_absorpt_correction_T_max 0.6952
_exptl_absorpt_correction_T_min 0.6083
_exptl_absorpt_correction_type multi-scan
_exptl_absorpt_process_details
;
SADABS-2016/2 (Bruker,2016/2) was used for absorption correction.
wR2(int) was 0.0460 before and 0.0316 after correction.
The Ratio of minimum to maximum transmission is 0.8750.
The \l/2 correction factor is Not present.
;
_exptl_crystal_colour yellow
_exptl_crystal_colour_primary yellow
_exptl_crystal_density_diffrn 1.370
_exptl_crystal_description rod
_exptl_crystal_F_000 1680
_exptl_crystal_size_max 0.17
_exptl_crystal_size_mid 0.12
_exptl_crystal_size_min 0.08
_refine_diff_density_max 0.749
_refine_diff_density_min -0.718
_refine_diff_density_rms 0.074
_refine_ls_extinction_method none
_refine_ls_goodness_of_fit_ref 1.034
_refine_ls_hydrogen_treatment constr
_refine_ls_matrix_type full
_refine_ls_number_parameters 237
_refine_ls_number_reflns 5936
_refine_ls_number_restraints 30
_refine_ls_restrained_S_all 1.034
_refine_ls_R_factor_all 0.0519
_refine_ls_R_factor_gt 0.0323
_refine_ls_shift/su_max 0.003
_refine_ls_shift/su_mean 0.000
_refine_ls_structure_factor_coef Fsqd
_refine_ls_weighting_details 'w=1/[\s^2^(Fo^2^)+(0.0288P)^2^+6.7253P] where P=(Fo^2^+2Fc^2^)/3'
_refine_ls_weighting_scheme calc
_refine_ls_wR_factor_gt 0.0681
_refine_ls_wR_factor_ref 0.0761
_reflns_Friedel_coverage 0.000
_reflns_number_gt 4694
_reflns_number_total 5936
_reflns_threshold_expression 'I > 2\s(I)'
_cod_data_source_file d4dt02721c2.cif
_cod_data_source_block bn00473_0m
_cod_original_cell_volume 3943.8(12)
_cod_database_code 7717332
_shelx_shelxl_version_number 2018/3
_shelx_space_group_comment
;
The symmetry employed for this shelxl refinement is uniquely defined
by the following loop, which should always be used as a source of
symmetry information in preference to the above space-group names.
They are only intended as comments.
;
_shelx_estimated_absorpt_t_max 0.819
_shelx_estimated_absorpt_t_min 0.666
_olex2_refinement_description
;
1. Fixed Uiso
 At 1.2 times of:
  All C(H) groups, All C(H,H) groups
 At 1.5 times of:
  All C(H,H,H) groups
2. Rigid body (RIGU) restrains
 O2, C19, C20, C21, C22
 with sigma for 1-2 distances of 0.004 and sigma for 1-3 distances of 0.004
3. Others
 Fixed Sof: C19(0.5) H19A(0.5) H19B(0.5) C20(0.5) H20A(0.5) H20B(0.5) C21(0.5)
 H21A(0.5) H21B(0.5) C22(0.5) H22A(0.5) H22B(0.5)
4.a Secondary CH2 refined with riding coordinates:
 C19(H19A,H19B), C20(H20A,H20B), C21(H21A,H21B), C22(H22A,H22B)
4.b Aromatic/amide H refined with riding coordinates:
 C3(H3), C5(H5), C12(H12), C14(H14)
4.c Idealised Me refined as rotating group:
 C7(H7A,H7B,H7C), C8(H8A,H8B,H8C), C9(H9A,H9B,H9C), C16(H16A,H16B,H16C),
 C17(H17A,H17B,H17C), C18(H18A,H18B,H18C)
;
_olex2_date_sample_data_collection 2023-04-24
_olex2_date_sample_submission 2023-04-21
_olex2_submission_special_instructions 'No special instructions were received'

loop_
_space_group_symop_operation_xyz
'x, y, z'
'-x, y, -z+1/2'
'x+1/2, y+1/2, z'
'-x+1/2, y+1/2, -z+1/2'
'-x, -y, -z'
'x, -y, z-1/2'
'-x+1/2, -y+1/2, -z'
'x+1/2, -y+1/2, z-1/2'

loop_
_atom_site_label
_atom_site_type_symbol
_atom_site_fract_x
_atom_site_fract_y
_atom_site_fract_z
_atom_site_U_iso_or_equiv
_atom_site_adp_type
_atom_site_occupancy
_atom_site_site_symmetry_order
_atom_site_calc_flag
_atom_site_refinement_flags_posn
_atom_site_refinement_flags_adp
_atom_site_refinement_flags_occupancy
_atom_site_disorder_assembly
_atom_site_disorder_group
Rb1 Rb 0.56111(2) 0.45135(2) 0.66755(2) 0.02381(6) Uani 1 1 d . . . . .
P1 P 0.40256(2) 0.53326(4) 0.56964(3) 0.02018(10) Uani 1 1 d . . . . .
O1 O 0.45295(5) 0.51323(12) 0.64252(10) 0.0263(3) Uani 1 1 d . . . . .
O2 O 0.500000 0.26458(19) 0.750000 0.0409(6) Uani 1 2 d S T P . .
C1 C 0.40043(7) 0.68486(16) 0.53183(12) 0.0192(3) Uani 1 1 d . . . . .
C2 C 0.44533(8) 0.76066(18) 0.54595(14) 0.0249(4) Uani 1 1 d . . . . .
C3 C 0.43913(8) 0.87165(18) 0.51566(14) 0.0265(4) Uani 1 1 d . . . . .
H3 H 0.469329 0.921990 0.527540 0.032 Uiso 1 1 calc R U . . .
C4 C 0.39080(8) 0.91209(17) 0.46887(14) 0.0241(4) Uani 1 1 d . . . . .
C5 C 0.34840(7) 0.83518(17) 0.44809(13) 0.0224(4) Uani 1 1 d . . . . .
H5 H 0.315775 0.859320 0.412420 0.027 Uiso 1 1 calc R U . . .
C6 C 0.35248(7) 0.72352(16) 0.47822(13) 0.0195(3) Uani 1 1 d . . . . .
C7 C 0.50113(9) 0.7277(2) 0.59363(19) 0.0421(6) Uani 1 1 d . . . . .
H7A H 0.495271 0.689764 0.655407 0.063 Uiso 1 1 calc R U . . .
H7B H 0.523758 0.795147 0.605638 0.063 Uiso 1 1 calc R U . . .
H7C H 0.520412 0.676795 0.550627 0.063 Uiso 1 1 calc R U . . .
C8 C 0.38459(9) 1.03425(18) 0.44103(18) 0.0345(5) Uani 1 1 d . . . . .
H8A H 0.398259 1.045725 0.375951 0.052 Uiso 1 1 calc R U . . .
H8B H 0.406209 1.080686 0.487897 0.052 Uiso 1 1 calc R U . . .
H8C H 0.345265 1.055639 0.441183 0.052 Uiso 1 1 calc R U . . .
C9 C 0.30363(8) 0.64720(17) 0.45235(14) 0.0254(4) Uani 1 1 d . . . . .
H9A H 0.281207 0.679833 0.398153 0.038 Uiso 1 1 calc R U . . .
H9B H 0.280696 0.639075 0.508758 0.038 Uiso 1 1 calc R U . . .
H9C H 0.317375 0.573294 0.433407 0.038 Uiso 1 1 calc R U . . .
C10 C 0.34116(7) 0.53363(15) 0.64873(12) 0.0181(3) Uani 1 1 d . . . . .
C11 C 0.33278(7) 0.61488(15) 0.72138(12) 0.0189(3) Uani 1 1 d . . . . .
C12 C 0.28556(8) 0.60895(16) 0.77613(13) 0.0213(4) Uani 1 1 d . . . . .
H12 H 0.279993 0.665084 0.823676 0.026 Uiso 1 1 calc R U . . .
C13 C 0.24645(8) 0.52376(17) 0.76342(14) 0.0235(4) Uani 1 1 d . . . . .
C14 C 0.25616(8) 0.44167(16) 0.69553(14) 0.0235(4) Uani 1 1 d . . . . .
H14 H 0.230653 0.381066 0.687750 0.028 Uiso 1 1 calc R U . . .
C15 C 0.30241(7) 0.44495(15) 0.63778(13) 0.0205(3) Uani 1 1 d . . . . .
C16 C 0.37335(8) 0.70921(17) 0.74398(14) 0.0260(4) Uani 1 1 d . . . . .
H16A H 0.411258 0.683419 0.733495 0.039 Uiso 1 1 calc R U . . .
H16B H 0.370694 0.732266 0.811858 0.039 Uiso 1 1 calc R U . . .
H16C H 0.364405 0.773164 0.701248 0.039 Uiso 1 1 calc R U . . .
C17 C 0.19576(9) 0.5206(2) 0.82428(18) 0.0379(5) Uani 1 1 d . . . . .
H17A H 0.163887 0.491439 0.785079 0.057 Uiso 1 1 calc R U . . .
H17B H 0.187421 0.596710 0.846496 0.057 Uiso 1 1 calc R U . . .
H17C H 0.203183 0.471764 0.880646 0.057 Uiso 1 1 calc R U . . .
C18 C 0.30854(10) 0.35154(18) 0.56435(15) 0.0333(5) Uani 1 1 d . . . . .
H18A H 0.302225 0.381672 0.498556 0.050 Uiso 1 1 calc R U . . .
H18B H 0.281211 0.292498 0.575525 0.050 Uiso 1 1 calc R U . . .
H18C H 0.346149 0.320055 0.571487 0.050 Uiso 1 1 calc R U . . .
C19 C 0.4586(6) 0.1882(13) 0.7096(9) 0.051(3) Uani 0.5 1 d . . P . .
H19A H 0.448444 0.207307 0.641081 0.061 Uiso 0.5 1 calc R U P . .
H19B H 0.424601 0.190050 0.747292 0.061 Uiso 0.5 1 calc R U P . .
C20 C 0.4866(4) 0.0734(6) 0.7171(7) 0.073(3) Uani 0.5 1 d . . P . .
H20A H 0.463135 0.019726 0.751724 0.087 Uiso 0.5 1 calc R U P . .
H20B H 0.492820 0.043116 0.651615 0.087 Uiso 0.5 1 calc R U P . .
C21 C 0.5390(4) 0.0908(8) 0.7707(6) 0.071(2) Uani 0.5 1 d . . P . .
H21A H 0.570086 0.089346 0.726249 0.086 Uiso 0.5 1 calc R U P . .
H21B H 0.545259 0.031358 0.820198 0.086 Uiso 0.5 1 calc R U P . .
C22 C 0.5354(6) 0.2021(12) 0.8177(9) 0.046(2) Uani 0.5 1 d . . P . .
H22A H 0.518717 0.196117 0.881696 0.055 Uiso 0.5 1 calc R U P . .
H22B H 0.572590 0.237356 0.826302 0.055 Uiso 0.5 1 calc R U P . .

loop_
_atom_site_aniso_label
_atom_site_aniso_U_11
_atom_site_aniso_U_22
_atom_site_aniso_U_33
_atom_site_aniso_U_23
_atom_site_aniso_U_13
_atom_site_aniso_U_12
Rb1 0.02493(9) 0.02985(10) 0.01709(9) -0.00182(7) 0.00549(6) 0.00275(7)
P1 0.0220(2) 0.0226(2) 0.0162(2) 0.00179(17) 0.00407(16) -0.00042(17)
O1 0.0219(6) 0.0331(8) 0.0241(7) 0.0083(6) 0.0025(5) 0.0026(6)
O2 0.0417(13) 0.0265(12) 0.0529(15) 0.000 -0.0125(11) 0.000
C1 0.0195(8) 0.0231(9) 0.0154(8) 0.0003(7) 0.0033(6) -0.0023(7)
C2 0.0197(8) 0.0317(11) 0.0231(9) 0.0077(8) -0.0009(7) -0.0060(7)
C3 0.0239(9) 0.0302(11) 0.0255(10) 0.0050(8) 0.0014(7) -0.0098(8)
C4 0.0266(9) 0.0244(10) 0.0217(9) 0.0040(7) 0.0053(7) -0.0028(7)
C5 0.0204(8) 0.0267(10) 0.0202(9) 0.0031(7) 0.0016(7) 0.0000(7)
C6 0.0197(8) 0.0233(9) 0.0155(8) -0.0005(7) 0.0027(6) -0.0024(7)
C7 0.0230(10) 0.0463(14) 0.0555(15) 0.0240(12) -0.0118(10) -0.0135(9)
C8 0.0331(11) 0.0272(12) 0.0435(13) 0.0069(9) 0.0039(9) -0.0036(9)
C9 0.0238(9) 0.0258(10) 0.0261(9) 0.0019(8) -0.0056(7) -0.0050(7)
C10 0.0192(8) 0.0205(9) 0.0146(8) 0.0020(6) 0.0002(6) -0.0008(6)
C11 0.0202(8) 0.0194(9) 0.0167(8) 0.0016(6) -0.0013(6) -0.0003(6)
C12 0.0250(9) 0.0202(9) 0.0187(8) 0.0006(7) 0.0029(7) 0.0033(7)
C13 0.0182(8) 0.0276(10) 0.0252(9) 0.0075(7) 0.0048(7) 0.0019(7)
C14 0.0220(8) 0.0231(10) 0.0253(9) 0.0058(7) -0.0004(7) -0.0054(7)
C15 0.0241(8) 0.0194(9) 0.0178(8) 0.0015(7) -0.0010(6) -0.0029(7)
C16 0.0283(9) 0.0254(10) 0.0243(9) -0.0079(8) 0.0022(7) -0.0063(8)
C17 0.0278(10) 0.0424(14) 0.0447(13) 0.0040(10) 0.0146(9) -0.0007(9)
C18 0.0444(12) 0.0272(11) 0.0288(11) -0.0072(8) 0.0046(9) -0.0130(9)
C19 0.049(4) 0.059(5) 0.045(7) -0.010(4) -0.001(4) -0.021(3)
C20 0.104(7) 0.031(3) 0.089(6) -0.024(3) 0.061(5) -0.023(4)
C21 0.107(7) 0.056(4) 0.054(4) 0.021(3) 0.043(4) 0.041(4)
C22 0.037(4) 0.055(5) 0.047(6) 0.014(4) 0.000(4) 0.003(3)

loop_
_atom_type_symbol
_atom_type_description
_atom_type_scat_dispersion_real
_atom_type_scat_dispersion_imag
_atom_type_scat_source
C C 0.0033 0.0016 'International Tables Vol C Tables 4.2.6.8 and 6.1.1.4'
H H 0.0000 0.0000 'International Tables Vol C Tables 4.2.6.8 and 6.1.1.4'
O O 0.0106 0.0060 'International Tables Vol C Tables 4.2.6.8 and 6.1.1.4'
P P 0.1023 0.0942 'International Tables Vol C Tables 4.2.6.8 and 6.1.1.4'
Rb Rb -0.9393 2.9676 'International Tables Vol C Tables 4.2.6.8 and 6.1.1.4'

loop_
_geom_angle_atom_site_label_1
_geom_angle_atom_site_label_2
_geom_angle_atom_site_label_3
_geom_angle
_geom_angle_site_symmetry_1
_geom_angle_site_symmetry_3
_geom_angle_publ_flag
Rb1 Rb1 P1 65.176(13) 2_656 2_656 ?
P1 Rb1 Rb1 144.113(12) 5_666 2_656 ?
P1 Rb1 P1 146.592(15) 5_666 2_656 ?
P1 Rb1 C6 47.28(3) 5_666 5_666 ?
P1 Rb1 C10 118.65(3) 5_666 2_656 ?
P1 Rb1 C11 99.92(3) 5_666 2_656 ?
P1 Rb1 C16 98.50(3) 5_666 2_656 ?
P1 Rb1 C19 122.67(17) 5_666 2_656 ?
O1 Rb1 Rb1 45.41(3) 2_656 2_656 ?
O1 Rb1 Rb1 46.40(3) . 2_656 ?
O1 Rb1 P1 20.29(3) 2_656 2_656 ?
O1 Rb1 P1 98.77(3) . 5_666 ?
O1 Rb1 P1 103.02(3) . 2_656 ?
O1 Rb1 P1 160.01(3) 2_656 5_666 ?
O1 Rb1 O1 83.47(5) . 2_656 ?
O1 Rb1 O2 75.34(4) 2_656 . ?
O1 Rb1 O2 76.01(4) . . ?
O1 Rb1 C1 163.22(4) 2_656 5_666 ?
O1 Rb1 C1 109.18(4) . 5_666 ?
O1 Rb1 C6 131.29(4) . 5_666 ?
O1 Rb1 C6 141.39(4) 2_656 5_666 ?
O1 Rb1 C10 49.41(4) 2_656 2_656 ?
O1 Rb1 C10 128.40(4) . 2_656 ?
O1 Rb1 C11 125.39(4) . 2_656 ?
O1 Rb1 C11 63.72(4) 2_656 2_656 ?
O1 Rb1 C16 61.78(4) 2_656 2_656 ?
O1 Rb1 C16 102.19(4) . 2_656 ?
O1 Rb1 C19 98.5(2) . 2_656 ?
O1 Rb1 C19 76.18(17) 2_656 2_656 ?
O2 Rb1 Rb1 49.46(3) . 2_656 ?
O2 Rb1 P1 85.504(19) . 2_656 ?
O2 Rb1 P1 124.56(2) . 5_666 ?
O2 Rb1 C1 96.58(4) . 5_666 ?
O2 Rb1 C6 95.26(4) . 5_666 ?
O2 Rb1 C10 105.29(3) . 2_656 ?
O2 Rb1 C11 128.47(3) . 2_656 ?
O2 Rb1 C16 136.86(4) . 2_656 ?
O2 Rb1 C19 22.6(2) . 2_656 ?
C1 Rb1 Rb1 137.80(3) 5_666 2_656 ?
C1 Rb1 P1 147.28(3) 5_666 2_656 ?
C1 Rb1 P1 32.11(3) 5_666 5_666 ?
C1 Rb1 C6 23.02(4) 5_666 5_666 ?
C1 Rb1 C10 121.54(4) 5_666 2_656 ?
C1 Rb1 C11 113.67(4) 5_666 2_656 ?
C1 Rb1 C16 123.34(4) 5_666 2_656 ?
C1 Rb1 C19 90.71(17) 5_666 2_656 ?
C6 Rb1 Rb1 144.45(3) 5_666 2_656 ?
C6 Rb1 P1 124.29(3) 5_666 2_656 ?
C6 Rb1 C16 114.86(4) 5_666 2_656 ?
C10 Rb1 Rb1 94.55(3) 2_656 2_656 ?
C10 Rb1 P1 29.37(3) 2_656 2_656 ?
C10 Rb1 C6 100.26(4) 2_656 5_666 ?
C10 Rb1 C16 42.08(4) 2_656 2_656 ?
C10 Rb1 C19 90.2(2) 2_656 2_656 ?
C11 Rb1 Rb1 107.89(3) 2_656 2_656 ?
C11 Rb1 P1 46.70(3) 2_656 2_656 ?
C11 Rb1 C6 97.81(4) 2_656 5_666 ?
C11 Rb1 C10 23.26(4) 2_656 2_656 ?
C11 Rb1 C16 24.34(4) 2_656 2_656 ?
C11 Rb1 C19 112.8(2) 2_656 2_656 ?
C16 Rb1 Rb1 97.76(3) 2_656 2_656 ?
C16 Rb1 P1 52.38(3) 2_656 2_656 ?
C19 Rb1 Rb1 66.2(2) 2_656 2_656 ?
C19 Rb1 P1 78.8(2) 2_656 2_656 ?
C19 Rb1 C6 81.55(18) 2_656 5_666 ?
C19 Rb1 C16 129.9(2) 2_656 2_656 ?
Rb1 P1 Rb1 149.558(16) 5_666 2_656 ?
O1 P1 Rb1 37.94(5) . 2_656 ?
O1 P1 Rb1 113.37(5) . 5_666 ?
O1 P1 C1 109.66(8) . . ?
O1 P1 C10 103.66(8) . . ?
C1 P1 Rb1 120.76(6) . 2_656 ?
C1 P1 Rb1 71.88(5) . 5_666 ?
C1 P1 C10 98.47(8) . . ?
C10 P1 Rb1 142.88(6) . 5_666 ?
C10 P1 Rb1 66.38(5) . 2_656 ?
Rb1 O1 Rb1 88.19(4) . 2_656 ?
P1 O1 Rb1 146.88(8) . . ?
P1 O1 Rb1 121.77(7) . 2_656 ?
Rb1 O2 Rb1 81.08(6) . 2_656 ?
C19 O2 Rb1 106.1(6) 2_656 . ?
C19 O2 Rb1 132.9(4) 2_656 2_656 ?
C19 O2 Rb1 106.1(6) . 2_656 ?
C19 O2 Rb1 132.9(4) . . ?
C19 O2 C19 101.8(12) . 2_656 ?
C22 O2 Rb1 110.6(5) 2_656 2_656 ?
C22 O2 Rb1 110.6(5) . . ?
C22 O2 Rb1 115.7(4) . 2_656 ?
C22 O2 Rb1 115.7(4) 2_656 . ?
C22 O2 C19 17.6(7) . 2_656 ?
C22 O2 C19 17.6(7) 2_656 . ?
C22 O2 C19 107.5(4) 2_656 2_656 ?
C22 O2 C19 107.5(4) . . ?
C22 O2 C22 117.7(11) 2_656 . ?
P1 C1 Rb1 76.01(6) . 5_666 ?
C2 C1 Rb1 100.45(11) . 5_666 ?
C2 C1 P1 124.40(14) . . ?
C2 C1 C6 117.51(17) . . ?
C6 C1 Rb1 88.88(10) . 5_666 ?
C6 C1 P1 117.86(13) . . ?
C1 C2 C7 123.25(18) . . ?
C3 C2 C1 119.66(17) . . ?
C3 C2 C7 117.09(18) . . ?
C2 C3 H3 118.5 . . ?
C4 C3 C2 122.95(18) . . ?
C4 C3 H3 118.5 . . ?
C3 C4 C5 117.18(18) . . ?
C3 C4 C8 121.50(18) . . ?
C5 C4 C8 121.31(18) . . ?
C4 C5 H5 119.1 . . ?
C4 C5 C6 121.76(17) . . ?
C6 C5 H5 119.1 . . ?
C1 C6 Rb1 68.10(10) . 5_666 ?
C1 C6 C9 122.07(17) . . ?
C5 C6 Rb1 114.64(11) . 5_666 ?
C5 C6 C1 120.58(16) . . ?
C5 C6 C9 117.35(16) . . ?
C9 C6 Rb1 89.12(11) . 5_666 ?
C2 C7 H7A 109.5 . . ?
C2 C7 H7B 109.5 . . ?
C2 C7 H7C 109.5 . . ?
H7A C7 H7B 109.5 . . ?
H7A C7 H7C 109.5 . . ?
H7B C7 H7C 109.5 . . ?
C4 C8 H8A 109.5 . . ?
C4 C8 H8B 109.5 . . ?
C4 C8 H8C 109.5 . . ?
H8A C8 H8B 109.5 . . ?
H8A C8 H8C 109.5 . . ?
H8B C8 H8C 109.5 . . ?
C6 C9 H9A 109.5 . . ?
C6 C9 H9B 109.5 . . ?
C6 C9 H9C 109.5 . . ?
H9A C9 H9B 109.5 . . ?
H9A C9 H9C 109.5 . . ?
H9B C9 H9C 109.5 . . ?
P1 C10 Rb1 84.24(6) . 2_656 ?
C11 C10 Rb1 78.11(10) . 2_656 ?
C11 C10 P1 123.78(13) . . ?
C15 C10 Rb1 106.49(11) . 2_656 ?
C15 C10 P1 118.05(13) . . ?
C15 C10 C11 118.11(16) . . ?
C10 C11 Rb1 78.63(10) . 2_656 ?
C10 C11 C16 122.80(16) . . ?
C12 C11 Rb1 109.32(11) . 2_656 ?
C12 C11 C10 119.75(16) . . ?
C12 C11 C16 117.45(16) . . ?
C16 C11 Rb1 82.73(11) . 2_656 ?
C11 C12 H12 118.9 . . ?
C13 C12 C11 122.21(17) . . ?
C13 C12 H12 118.9 . . ?
C12 C13 C17 120.48(19) . . ?
C14 C13 C12 117.79(17) . . ?
C14 C13 C17 121.71(18) . . ?
C13 C14 H14 119.0 . . ?
C13 C14 C15 122.08(17) . . ?
C15 C14 H14 119.0 . . ?
C10 C15 C18 122.33(17) . . ?
C14 C15 C10 119.95(17) . . ?
C14 C15 C18 117.72(17) . . ?
C11 C16 H16A 109.5 . . ?
C11 C16 H16B 109.5 . . ?
C11 C16 H16C 109.5 . . ?
H16A C16 H16B 109.5 . . ?
H16A C16 H16C 109.5 . . ?
H16B C16 H16C 109.5 . . ?
C13 C17 H17A 109.5 . . ?
C13 C17 H17B 109.5 . . ?
C13 C17 H17C 109.5 . . ?
H17A C17 H17B 109.5 . . ?
H17A C17 H17C 109.5 . . ?
H17B C17 H17C 109.5 . . ?
C15 C18 H18A 109.5 . . ?
C15 C18 H18B 109.5 . . ?
C15 C18 H18C 109.5 . . ?
H18A C18 H18B 109.5 . . ?
H18A C18 H18C 109.5 . . ?
H18B C18 H18C 109.5 . . ?
O2 C19 H19A 110.9 . . ?
O2 C19 H19B 110.9 . . ?
O2 C19 C20 104.1(10) . . ?
H19A C19 H19B 108.9 . . ?
C20 C19 H19A 110.9 . . ?
C20 C19 H19B 110.9 . . ?
C19 C20 H20A 110.5 . . ?
C19 C20 H20B 110.5 . . ?
H20A C20 H20B 108.7 . . ?
C21 C20 C19 106.1(9) . . ?
C21 C20 H20A 110.5 . . ?
C21 C20 H20B 110.5 . . ?
C20 C21 H21A 110.4 . . ?
C20 C21 H21B 110.4 . . ?
C20 C21 C22 106.5(9) . . ?
H21A C21 H21B 108.6 . . ?
C22 C21 H21A 110.4 . . ?
C22 C21 H21B 110.4 . . ?
O2 C22 C21 103.0(9) . . ?
O2 C22 H22A 111.2 . . ?
O2 C22 H22B 111.2 . . ?
C21 C22 H22A 111.2 . . ?
C21 C22 H22B 111.2 . . ?
H22A C22 H22B 109.1 . . ?

loop_
_geom_bond_atom_site_label_1
_geom_bond_atom_site_label_2
_geom_bond_distance
_geom_bond_site_symmetry_2
_geom_bond_publ_flag
Rb1 P1 3.4301(7) 5_666 ?
Rb1 P1 3.8108(8) 2_656 ?
Rb1 O1 2.7561(14) 2_656 ?
Rb1 O1 2.7106(14) . ?
Rb1 O2 2.9262(18) . ?
Rb1 C1 3.3597(18) 5_666 ?
Rb1 C6 3.6202(18) 5_666 ?
Rb1 C10 3.5094(18) 2_656 ?
Rb1 C11 3.5028(18) 2_656 ?
Rb1 C16 3.635(2) 2_656 ?
Rb1 C19 3.603(16) 2_656 ?
P1 O1 1.5543(14) . ?
P1 C1 1.8787(19) . ?
P1 C10 1.8787(18) . ?
O2 C19 1.441(17) . ?
O2 C19 1.441(17) 2_656 ?
O2 C22 1.439(17) . ?
O2 C22 1.439(17) 2_656 ?
C1 C2 1.414(3) . ?
C1 C6 1.416(2) . ?
C2 C3 1.392(3) . ?
C2 C7 1.517(3) . ?
C3 H3 0.9500 . ?
C3 C4 1.388(3) . ?
C4 C5 1.390(3) . ?
C4 C8 1.510(3) . ?
C5 H5 0.9500 . ?
C5 C6 1.395(3) . ?
C6 C9 1.514(2) . ?
C7 H7A 0.9800 . ?
C7 H7B 0.9800 . ?
C7 H7C 0.9800 . ?
C8 H8A 0.9800 . ?
C8 H8B 0.9800 . ?
C8 H8C 0.9800 . ?
C9 H9A 0.9800 . ?
C9 H9B 0.9800 . ?
C9 H9C 0.9800 . ?
C10 C11 1.414(2) . ?
C10 C15 1.412(2) . ?
C11 C12 1.396(2) . ?
C11 C16 1.510(3) . ?
C12 H12 0.9500 . ?
C12 C13 1.389(3) . ?
C13 C14 1.381(3) . ?
C13 C17 1.514(3) . ?
C14 H14 0.9500 . ?
C14 C15 1.400(3) . ?
C15 C18 1.516(3) . ?
C16 H16A 0.9800 . ?
C16 H16B 0.9800 . ?
C16 H16C 0.9800 . ?
C17 H17A 0.9800 . ?
C17 H17B 0.9800 . ?
C17 H17C 0.9800 . ?
C18 H18A 0.9800 . ?
C18 H18B 0.9800 . ?
C18 H18C 0.9800 . ?
C19 H19A 0.9900 . ?
C19 H19B 0.9900 . ?
C19 C20 1.526(17) . ?
C20 H20A 0.9900 . ?
C20 H20B 0.9900 . ?
C20 C21 1.445(11) . ?
C21 H21A 0.9900 . ?
C21 H21B 0.9900 . ?
C21 C22 1.479(15) . ?
C22 H22A 0.9900 . ?
C22 H22B 0.9900 . ?

loop_
_geom_torsion_atom_site_label_1
_geom_torsion_atom_site_label_2
_geom_torsion_atom_site_label_3
_geom_torsion_atom_site_label_4
_geom_torsion
_geom_torsion_site_symmetry_1
_geom_torsion_site_symmetry_2
_geom_torsion_site_symmetry_3
_geom_torsion_site_symmetry_4
_geom_torsion_publ_flag
Rb1 P1 O1 Rb1 -14.92(17) 5_666 . . . ?
Rb1 P1 O1 Rb1 -166.70(5) 5_666 . . 2_656 ?
Rb1 P1 O1 Rb1 151.8(2) 2_656 . . . ?
Rb1 P1 C1 Rb1 149.42(3) 2_656 . . 5_666 ?
Rb1 P1 C1 C2 -93.20(16) 5_666 . . . ?
Rb1 P1 C1 C2 56.21(17) 2_656 . . . ?
Rb1 P1 C1 C6 -129.48(12) 2_656 . . . ?
Rb1 P1 C1 C6 81.11(13) 5_666 . . . ?
Rb1 P1 C10 Rb1 168.98(6) 5_666 . . 2_656 ?
Rb1 P1 C10 C11 -119.49(14) 5_666 . . . ?
Rb1 P1 C10 C11 71.54(14) 2_656 . . . ?
Rb1 P1 C10 C15 -105.64(14) 2_656 . . . ?
Rb1 P1 C10 C15 63.34(18) 5_666 . . . ?
Rb1 O2 C19 C20 116.1(7) . . . . ?
Rb1 O2 C19 C20 -151.1(6) 2_656 . . . ?
Rb1 O2 C22 C21 -115.3(7) . . . . ?
Rb1 O2 C22 C21 154.8(5) 2_656 . . . ?
Rb1 C1 C2 C3 100.32(18) 5_666 . . . ?
Rb1 C1 C2 C7 -79.9(2) 5_666 . . . ?
Rb1 C1 C6 C5 -106.52(16) 5_666 . . . ?
Rb1 C1 C6 C9 74.25(16) 5_666 . . . ?
Rb1 C10 C11 C12 -105.89(16) 2_656 . . . ?
Rb1 C10 C11 C16 73.55(16) 2_656 . . . ?
Rb1 C10 C15 C14 87.49(17) 2_656 . . . ?
Rb1 C10 C15 C18 -92.92(18) 2_656 . . . ?
Rb1 C11 C12 C13 -86.23(18) 2_656 . . . ?
P1 C1 C2 C3 -179.56(15) . . . . ?
P1 C1 C2 C7 0.2(3) . . . . ?
P1 C1 C6 Rb1 -73.51(10) . . . 5_666 ?
P1 C1 C6 C5 179.97(13) . . . . ?
P1 C1 C6 C9 0.7(2) . . . . ?
P1 C10 C11 Rb1 -74.68(12) . . . 2_656 ?
P1 C10 C11 C12 179.44(13) . . . . ?
P1 C10 C11 C16 -1.1(2) . . . . ?
P1 C10 C15 C14 179.74(14) . . . . ?
P1 C10 C15 C18 -0.7(2) . . . . ?
O1 P1 C1 Rb1 109.05(6) . . . 5_666 ?
O1 P1 C1 C2 15.84(18) . . . . ?
O1 P1 C1 C6 -169.84(13) . . . . ?
O1 P1 C10 Rb1 -7.23(7) . . . 2_656 ?
O1 P1 C10 C11 64.31(16) . . . . ?
O1 P1 C10 C15 -112.87(14) . . . . ?
O2 C19 C20 C21 6.3(10) . . . . ?
C1 P1 O1 Rb1 115.15(9) . . . 2_656 ?
C1 P1 O1 Rb1 -93.07(15) . . . . ?
C1 P1 C10 Rb1 -119.95(6) . . . 2_656 ?
C1 P1 C10 C11 -48.41(16) . . . . ?
C1 P1 C10 C15 134.42(14) . . . . ?
C1 C2 C3 C4 -1.9(3) . . . . ?
C2 C1 C6 Rb1 101.20(16) . . . 5_666 ?
C2 C1 C6 C5 -5.3(3) . . . . ?
C2 C1 C6 C9 175.45(17) . . . . ?
C2 C3 C4 C5 -3.2(3) . . . . ?
C2 C3 C4 C8 177.22(19) . . . . ?
C3 C4 C5 C6 4.0(3) . . . . ?
C4 C5 C6 Rb1 -77.89(19) . . . 5_666 ?
C4 C5 C6 C1 0.2(3) . . . . ?
C4 C5 C6 C9 179.50(17) . . . . ?
C6 C1 C2 C3 6.1(3) . . . . ?
C6 C1 C2 C7 -174.15(19) . . . . ?
C7 C2 C3 C4 178.3(2) . . . . ?
C8 C4 C5 C6 -176.38(18) . . . . ?
C10 P1 O1 Rb1 10.81(11) . . . 2_656 ?
C10 P1 O1 Rb1 162.58(14) . . . . ?
C10 P1 C1 Rb1 -143.09(6) . . . 5_666 ?
C10 P1 C1 C2 123.71(16) . . . . ?
C10 P1 C1 C6 -61.98(15) . . . . ?
C10 C11 C12 C13 1.5(3) . . . . ?
C11 C10 C15 C14 2.4(3) . . . . ?
C11 C10 C15 C18 -178.01(17) . . . . ?
C11 C12 C13 C14 1.5(3) . . . . ?
C11 C12 C13 C17 -179.90(19) . . . . ?
C12 C13 C14 C15 -2.6(3) . . . . ?
C13 C14 C15 C10 0.6(3) . . . . ?
C13 C14 C15 C18 -179.00(18) . . . . ?
C15 C10 C11 Rb1 102.50(15) . . . 2_656 ?
C15 C10 C11 C12 -3.4(3) . . . . ?
C15 C10 C11 C16 176.05(17) . . . . ?
C16 C11 C12 C13 -178.01(17) . . . . ?
C17 C13 C14 C15 178.87(19) . . . . ?
C19 O2 C19 C20 -9.5(4) 2_656 . . . ?
C19 O2 C22 C21 -37(3) 2_656 . . . ?
C19 O2 C22 C21 36.4(11) . . . . ?
C19 C20 C21 C22 15.6(10) . . . . ?
C20 C21 C22 O2 -31.7(10) . . . . ?
C22 O2 C19 C20 -26.7(10) . . . . ?
C22 O2 C19 C20 102(4) 2_656 . . . ?
C22 O2 C22 C21 20.8(5) 2_656 . . . ?
